data_7038266
loop_
_publ_author_name
'Gryca, Izabela'
'Machura, Barbara'
'Ma\/lecki, Jan Grzegorz'
'Kusz, Joachim'
'Shul'pina, Lidia S.'
'Ikonnikov, Nikolay S.'
'Shul'pin, Georgiy B.'

_publ_section_title
;
 p-Tolylimido rhenium(v) complexes with phenolate-based ligands:
 synthesis, X-ray studies and catalytic activity in oxidation with
 tert-butylhydroperoxide.
;
_journal_issue 1
_journal_name_full 'Dalton transactions (Cambridge, England : 2003)'
_journal_page_first 334
_journal_page_last 351
_journal_paper_doi 10.1039/c5dt03598h
_journal_volume 45
_journal_year 2015
_chemical_formula_moiety 'C38 H30 Br2 N2 O P Re S'
_chemical_formula_sum 'C38 H30 Br2 N2 O P Re S'
_chemical_formula_weight 939.69
_chemical_name_systematic
; 
 ? 
;
_space_group_IT_number 14
_symmetry_cell_setting monoclinic
_symmetry_space_group_name_Hall '-P 2yn'
_symmetry_space_group_name_H-M 'P 1 21/n 1'
_atom_sites_solution_hydrogens geom
_atom_sites_solution_primary direct
_atom_sites_solution_secondary difmap
_audit_creation_method SHELXL-97
_audit_update_record
;
2015-09-03 deposited with the CCDC.
2015-11-10 downloaded from the CCDC.
;
_cell_angle_alpha 90.00
_cell_angle_beta 91.736(3)
_cell_angle_gamma 90.00
_cell_formula_units_Z 4
_cell_length_a 10.0403(4)
_cell_length_b 22.9911(8)
_cell_length_c 14.5963(5)
_cell_measurement_reflns_used 7450
_cell_measurement_temperature 293(2)
_cell_measurement_theta_max 29.1775
_cell_measurement_theta_min 3.3009
_cell_volume 3367.8(2)
_computing_cell_refinement 'CrysAlis RED v. 1.163 (UNIL IC & KUMA 2000)'
_computing_data_collection 'CrysAlis CCD v. 1.163 (UNIL IC & KUMA 2000)'
_computing_data_reduction 'CrysAlis RED v. 1.163 (UNIL IC & KUMA 2000)'
_computing_molecular_graphics
;XP in SHELXTL/PC (Sheldrick, 1990b)
 ORTEP-3 W v. 1.062 (Farrugia 1997)
;
_computing_publication_material
;SHELXL-97 (Sheldrick, 1997) and
 PLATON (Spek, 1990)
;
_computing_structure_refinement 'SHELXL-97 (Sheldrick, 1997)'
_computing_structure_solution 'SHELXS-97 (Sheldrick, 1990)'
_diffrn_ambient_temperature 293(2)
_diffrn_measured_fraction_theta_full 0.997
_diffrn_measured_fraction_theta_max 0.997
_diffrn_measurement_device_type 'Xcalibur, Atlas, Gemini ultra'
_diffrn_measurement_method '\w scans'
_diffrn_radiation_monochromator graphite
_diffrn_radiation_source 'fine-focus sealed tube'
_diffrn_radiation_type MoK\a
_diffrn_radiation_wavelength 0.71073
_diffrn_reflns_av_R_equivalents 0.0372
_diffrn_reflns_av_sigmaI/netI 0.0416
_diffrn_reflns_limit_h_max 11
_diffrn_reflns_limit_h_min -11
_diffrn_reflns_limit_k_max 26
_diffrn_reflns_limit_k_min -27
_diffrn_reflns_limit_l_max 17
_diffrn_reflns_limit_l_min -16
_diffrn_reflns_number 17314
_diffrn_reflns_theta_full 25.00
_diffrn_reflns_theta_max 25.00
_diffrn_reflns_theta_min 3.31
_exptl_absorpt_coefficient_mu 6.125
_exptl_absorpt_correction_T_max 1.00000
_exptl_absorpt_correction_T_min 0.46639
_exptl_absorpt_correction_type empirical
_exptl_absorpt_process_details 'CrysAlis RED, (2005)'
_exptl_crystal_colour brown
_exptl_crystal_density_diffrn 1.853
_exptl_crystal_density_method 'not measured'
_exptl_crystal_description polyhedra
_exptl_crystal_F_000 1824
_exptl_crystal_size_max 0.118
_exptl_crystal_size_mid 0.049
_exptl_crystal_size_min 0.037
_refine_diff_density_max 0.709
_refine_diff_density_min -0.440
_refine_diff_density_rms 0.093
_refine_ls_extinction_method none
_refine_ls_goodness_of_fit_ref 1.029
_refine_ls_hydrogen_treatment constr
_refine_ls_matrix_type full
_refine_ls_number_parameters 416
_refine_ls_number_reflns 5914
_refine_ls_number_restraints 0
_refine_ls_restrained_S_all 1.029
_refine_ls_R_factor_all 0.0398
_refine_ls_R_factor_gt 0.0270
_refine_ls_shift/su_max 0.000
_refine_ls_shift/su_mean 0.000
_refine_ls_structure_factor_coef Fsqd
_refine_ls_weighting_details 'calc w=1/[\s^2^(Fo^2^)+(0.0190P)^2^+0.0000P] where P=(Fo^2^+2Fc^2^)/3'
_refine_ls_weighting_scheme calc
_refine_ls_wR_factor_gt 0.0490
_refine_ls_wR_factor_ref 0.0518
_reflns_number_gt 4883
_reflns_number_total 5914
_reflns_threshold_expression >2sigma(I)
_cod_data_source_file c5dt03598h2.cif
_cod_data_source_block ren323
_cod_original_sg_symbol_H-M P21/n
_cod_database_code 7038266

loop_
_symmetry_equiv_pos_as_xyz
'x, y, z'
'-x+1/2, y+1/2, -z+1/2'
'-x, -y, -z'
'x-1/2, -y-1/2, z-1/2'

loop_
_atom_site_label
_atom_site_type_symbol
_atom_site_fract_x
_atom_site_fract_y
_atom_site_fract_z
_atom_site_U_iso_or_equiv
_atom_site_adp_type
_atom_site_occupancy
_atom_site_symmetry_multiplicity
_atom_site_calc_flag
_atom_site_refinement_flags
Re1 Re 0.468738(15) 0.101732(6) 0.234043(10) 0.02439(6) Uani 1 1 d .
N1 N 0.5245(3) 0.03515(13) 0.3350(2) 0.0277(7) Uani 1 1 d .
N2 N 0.3329(3) 0.06551(12) 0.1866(2) 0.0256(7) Uani 1 1 d .
O1 O 0.6319(3) 0.14104(10) 0.28902(18) 0.0322(6) Uani 1 1 d .
P1 P 0.44201(10) 0.18090(4) 0.12336(7) 0.0273(2) Uani 1 1 d .
S1 S 0.67070(12) -0.04212(5) 0.41700(8) 0.0451(3) Uani 1 1 d .
Br1 Br 0.63292(4) 0.049512(19) 0.13332(3) 0.04009(12) Uani 1 1 d .
Br2 Br 0.34475(4) 0.155075(19) 0.36089(3) 0.03841(11) Uani 1 1 d .
C1 C 0.2708(4) 0.20251(16) 0.0925(3) 0.0291(9) Uani 1 1 d .
C2 C 0.1653(4) 0.19083(19) 0.1488(3) 0.0435(11) Uani 1 1 d .
H2 H 0.1809 0.1718 0.2043 0.052 Uiso 1 1 calc R
C3 C 0.0384(5) 0.2070(2) 0.1233(3) 0.0549(13) Uani 1 1 d .
H3 H -0.0313 0.1995 0.1620 0.066 Uiso 1 1 calc R
C4 C 0.0129(5) 0.2345(2) 0.0406(4) 0.0521(13) Uani 1 1 d .
H4 H -0.0740 0.2446 0.0233 0.062 Uiso 1 1 calc R
C5 C 0.1148(5) 0.24691(19) -0.0158(3) 0.0455(12) Uani 1 1 d .
H5 H 0.0982 0.2660 -0.0712 0.055 Uiso 1 1 calc R
C6 C 0.2427(4) 0.23087(18) 0.0102(3) 0.0399(11) Uani 1 1 d .
H6 H 0.3121 0.2393 -0.0284 0.048 Uiso 1 1 calc R
C7 C 0.5052(4) 0.16884(16) 0.0084(3) 0.0278(9) Uani 1 1 d .
C8 C 0.5895(5) 0.20645(18) -0.0362(3) 0.0438(12) Uani 1 1 d .
H8 H 0.6241 0.2387 -0.0051 0.053 Uiso 1 1 calc R
C9 C 0.6226(6) 0.1969(2) -0.1253(3) 0.0585(14) Uani 1 1 d .
H9 H 0.6806 0.2222 -0.1538 0.070 Uiso 1 1 calc R
C10 C 0.5704(5) 0.1499(2) -0.1730(3) 0.0568(14) Uani 1 1 d .
H10 H 0.5924 0.1440 -0.2338 0.068 Uiso 1 1 calc R
C11 C 0.4865(5) 0.1122(2) -0.1313(3) 0.0469(12) Uani 1 1 d .
H11 H 0.4505 0.0807 -0.1635 0.056 Uiso 1 1 calc R
C12 C 0.4555(4) 0.12119(18) -0.0405(3) 0.0385(11) Uani 1 1 d .
H12 H 0.4004 0.0948 -0.0116 0.046 Uiso 1 1 calc R
C13 C 0.5238(4) 0.24687(16) 0.1636(3) 0.0322(10) Uani 1 1 d .
C14 C 0.6621(5) 0.2491(2) 0.1705(3) 0.0460(12) Uani 1 1 d .
H14 H 0.7121 0.2168 0.1547 0.055 Uiso 1 1 calc R
C15 C 0.7254(6) 0.2992(2) 0.2008(4) 0.0613(15) Uani 1 1 d .
H15 H 0.8180 0.3008 0.2034 0.074 Uiso 1 1 calc R
C16 C 0.6526(7) 0.3464(2) 0.2270(4) 0.0688(17) Uani 1 1 d .
H16 H 0.6956 0.3801 0.2471 0.083 Uiso 1 1 calc R
C17 C 0.5175(7) 0.3437(2) 0.2235(4) 0.0665(16) Uani 1 1 d .
H17 H 0.4686 0.3757 0.2425 0.080 Uiso 1 1 calc R
C18 C 0.4512(5) 0.29455(18) 0.1922(3) 0.0460(12) Uani 1 1 d .
H18 H 0.3586 0.2934 0.1903 0.055 Uiso 1 1 calc R
C31 C 0.4377(4) -0.00929(17) 0.3620(3) 0.0331(10) Uani 1 1 d .
C30 C 0.2993(4) -0.00899(19) 0.3552(3) 0.0379(11) Uani 1 1 d .
H30 H 0.2540 0.0229 0.3304 0.046 Uiso 1 1 calc R
C29 C 0.2306(5) -0.05633(19) 0.3855(3) 0.0450(12) Uani 1 1 d .
H29 H 0.1381 -0.0568 0.3798 0.054 Uiso 1 1 calc R
C28 C 0.2964(5) -0.1034(2) 0.4244(3) 0.0504(13) Uani 1 1 d .
H28 H 0.2476 -0.1356 0.4425 0.061 Uiso 1 1 calc R
C27 C 0.4318(5) -0.10355(19) 0.4370(3) 0.0492(13) Uani 1 1 d .
H27 H 0.4755 -0.1346 0.4656 0.059 Uiso 1 1 calc R
C26 C 0.5025(5) -0.05566(18) 0.4057(3) 0.0399(11) Uani 1 1 d .
C25 C 0.6482(4) 0.02451(17) 0.3620(3) 0.0318(10) Uani 1 1 d .
C24 C 0.7607(4) 0.06413(18) 0.3565(3) 0.0353(10) Uani 1 1 d .
C23 C 0.8876(4) 0.0478(2) 0.3932(3) 0.0440(11) Uani 1 1 d .
H23 H 0.9012 0.0095 0.4117 0.053 Uiso 1 1 calc R
C22 C 0.9894(4) 0.0859(2) 0.4023(3) 0.0532(13) Uani 1 1 d .
H22 H 1.0717 0.0740 0.4265 0.064 Uiso 1 1 calc R
C21 C 0.9693(4) 0.1435(2) 0.3749(3) 0.0483(12) Uani 1 1 d .
H21 H 1.0380 0.1703 0.3823 0.058 Uiso 1 1 calc R
C20 C 0.8493(4) 0.1607(2) 0.3373(3) 0.0417(11) Uani 1 1 d .
H20 H 0.8386 0.1993 0.3192 0.050 Uiso 1 1 calc R
C19 C 0.7424(4) 0.12259(19) 0.3250(3) 0.0334(10) Uani 1 1 d .
C32 C 0.2304(4) 0.03102(16) 0.1523(3) 0.0291(9) Uani 1 1 d .
C33 C 0.1008(4) 0.03924(18) 0.1810(3) 0.0354(10) Uani 1 1 d .
H33 H 0.0815 0.0698 0.2202 0.042 Uiso 1 1 calc R
C34 C 0.0011(4) 0.00201(19) 0.1511(3) 0.0406(11) Uani 1 1 d .
H34 H -0.0855 0.0079 0.1700 0.049 Uiso 1 1 calc R
C35 C 0.0278(5) -0.04412(19) 0.0933(3) 0.0401(11) Uani 1 1 d .
C36 C 0.1565(5) -0.05147(18) 0.0655(3) 0.0432(11) Uani 1 1 d .
H36 H 0.1754 -0.0822 0.0265 0.052 Uiso 1 1 calc R
C37 C 0.2580(4) -0.01470(17) 0.0935(3) 0.0365(10) Uani 1 1 d .
H37 H 0.3440 -0.0204 0.0734 0.044 Uiso 1 1 calc R
C38 C -0.0815(5) -0.0845(2) 0.0603(4) 0.0621(15) Uani 1 1 d .
H38A H -0.0907 -0.0822 -0.0053 0.093 Uiso 1 1 calc R
H38B H -0.1638 -0.0733 0.0871 0.093 Uiso 1 1 calc R
H38C H -0.0597 -0.1236 0.0780 0.093 Uiso 1 1 calc R

loop_
_atom_site_aniso_label
_atom_site_aniso_U_11
_atom_site_aniso_U_22
_atom_site_aniso_U_33
_atom_site_aniso_U_23
_atom_site_aniso_U_13
_atom_site_aniso_U_12
Re1 0.01870(9) 0.02828(9) 0.02606(9) -0.00024(7) -0.00132(6) 0.00038(7)
N1 0.0221(19) 0.0306(17) 0.0302(19) 0.0051(15) -0.0039(15) 0.0029(15)
N2 0.0236(18) 0.0286(17) 0.0246(18) -0.0005(14) 0.0010(14) 0.0058(15)
O1 0.0305(17) 0.0295(15) 0.0363(17) -0.0024(12) -0.0035(13) 0.0067(13)
P1 0.0225(6) 0.0279(5) 0.0315(6) 0.0023(4) -0.0008(5) 0.0006(4)
S1 0.0459(7) 0.0415(6) 0.0471(7) 0.0055(5) -0.0093(6) 0.0095(6)
Br1 0.0351(3) 0.0498(3) 0.0356(3) -0.0025(2) 0.0052(2) 0.0135(2)
Br2 0.0296(2) 0.0511(3) 0.0345(2) -0.0095(2) -0.00010(19) 0.0069(2)
C1 0.023(2) 0.027(2) 0.037(2) -0.0004(18) -0.0022(19) 0.0028(18)
C2 0.032(3) 0.055(3) 0.043(3) 0.010(2) -0.001(2) 0.014(2)
C3 0.032(3) 0.078(4) 0.056(3) 0.017(3) 0.009(2) 0.012(3)
C4 0.032(3) 0.058(3) 0.066(4) 0.008(3) -0.009(3) 0.015(2)
C5 0.047(3) 0.047(3) 0.042(3) 0.009(2) -0.007(2) 0.010(2)
C6 0.034(3) 0.040(2) 0.046(3) 0.014(2) 0.004(2) 0.006(2)
C7 0.021(2) 0.029(2) 0.033(2) 0.0030(18) 0.0004(18) 0.0050(18)
C8 0.049(3) 0.039(3) 0.045(3) -0.001(2) 0.011(2) -0.005(2)
C9 0.068(4) 0.061(3) 0.048(3) 0.008(3) 0.026(3) -0.002(3)
C10 0.072(4) 0.064(3) 0.035(3) -0.002(3) 0.013(3) 0.015(3)
C11 0.055(3) 0.047(3) 0.037(3) -0.006(2) -0.009(2) 0.009(2)
C12 0.035(3) 0.038(2) 0.042(3) 0.005(2) -0.005(2) 0.000(2)
C13 0.033(3) 0.031(2) 0.032(2) 0.0004(18) -0.0013(19) -0.001(2)
C14 0.037(3) 0.046(3) 0.055(3) -0.007(2) 0.002(2) -0.005(2)
C15 0.053(3) 0.068(4) 0.062(4) -0.008(3) 0.000(3) -0.026(3)
C16 0.095(5) 0.049(3) 0.062(4) -0.012(3) -0.010(4) -0.029(3)
C17 0.090(5) 0.038(3) 0.071(4) -0.018(3) -0.013(3) 0.010(3)
C18 0.045(3) 0.044(3) 0.048(3) -0.009(2) -0.008(2) 0.007(2)
C31 0.039(3) 0.034(2) 0.026(2) -0.0004(19) -0.003(2) -0.003(2)
C30 0.036(3) 0.044(3) 0.034(3) 0.004(2) 0.000(2) -0.004(2)
C29 0.044(3) 0.050(3) 0.040(3) 0.004(2) -0.006(2) -0.011(2)
C28 0.066(4) 0.044(3) 0.041(3) 0.004(2) 0.000(3) -0.023(3)
C27 0.070(4) 0.038(3) 0.040(3) 0.008(2) -0.003(3) -0.004(3)
C26 0.052(3) 0.039(2) 0.028(2) 0.003(2) -0.003(2) -0.001(2)
C25 0.035(3) 0.034(2) 0.026(2) -0.0042(18) 0.0002(19) 0.003(2)
C24 0.025(2) 0.049(3) 0.032(2) -0.002(2) -0.0003(19) 0.002(2)
C23 0.029(3) 0.064(3) 0.039(3) 0.004(2) 0.000(2) 0.012(2)
C22 0.017(2) 0.092(4) 0.051(3) -0.004(3) -0.005(2) 0.003(3)
C21 0.024(3) 0.066(3) 0.055(3) -0.012(3) 0.001(2) -0.008(2)
C20 0.034(3) 0.048(3) 0.043(3) -0.008(2) 0.006(2) -0.005(2)
C19 0.022(2) 0.047(3) 0.031(2) -0.015(2) 0.0067(19) -0.007(2)
C32 0.027(2) 0.033(2) 0.027(2) -0.0035(18) -0.0045(18) -0.0026(19)
C33 0.032(3) 0.041(2) 0.034(2) -0.008(2) 0.001(2) 0.000(2)
C34 0.025(2) 0.054(3) 0.042(3) 0.005(2) 0.001(2) -0.008(2)
C35 0.044(3) 0.046(3) 0.029(2) 0.006(2) -0.010(2) -0.014(2)
C36 0.051(3) 0.040(3) 0.039(3) -0.013(2) 0.001(2) -0.003(2)
C37 0.032(3) 0.037(2) 0.040(3) -0.007(2) 0.003(2) 0.000(2)
C38 0.061(4) 0.068(3) 0.056(3) 0.002(3) -0.016(3) -0.030(3)

loop_
_atom_type_symbol
_atom_type_description
_atom_type_scat_dispersion_real
_atom_type_scat_dispersion_imag
_atom_type_scat_source
C C 0.0033 0.0016 'International Tables Vol C Tables 4.2.6.8 and 6.1.1.4'
H H 0.0000 0.0000 'International Tables Vol C Tables 4.2.6.8 and 6.1.1.4'
N N 0.0061 0.0033 'International Tables Vol C Tables 4.2.6.8 and 6.1.1.4'
P P 0.1023 0.0942 'International Tables Vol C Tables 4.2.6.8 and 6.1.1.4'
S S 0.1246 0.1234 'International Tables Vol C Tables 4.2.6.8 and 6.1.1.4'
Br Br -0.2901 2.4595 'International Tables Vol C Tables 4.2.6.8 and 6.1.1.4'
Re Re -1.0185 7.2310 'International Tables Vol C Tables 4.2.6.8 and 6.1.1.4'
O O 0.0106 0.0060 'International Tables Vol C Tables 4.2.6.8 and 6.1.1.4'

loop_
_geom_angle_atom_site_label_1
_geom_angle_atom_site_label_2
_geom_angle_atom_site_label_3
_geom_angle
N2 Re1 O1 177.64(12)
N2 Re1 N1 96.65(13)
O1 Re1 N1 81.78(11)
N2 Re1 P1 91.41(10)
O1 Re1 P1 90.05(8)
N1 Re1 P1 171.21(9)
N2 Re1 Br1 93.36(10)
O1 Re1 Br1 84.75(7)
N1 Re1 Br1 84.36(8)
P1 Re1 Br1 91.69(3)
N2 Re1 Br2 97.18(10)
O1 Re1 Br2 84.55(7)
N1 Re1 Br2 88.19(8)
P1 Re1 Br2 94.30(3)
Br1 Re1 Br2 167.733(15)
C25 N1 C31 111.6(3)
C25 N1 Re1 123.6(3)
C31 N1 Re1 123.3(2)
C32 N2 Re1 173.8(3)
C19 O1 Re1 134.1(3)
C13 P1 C7 104.90(18)
C13 P1 C1 105.38(18)
C7 P1 C1 99.44(18)
C13 P1 Re1 111.66(13)
C7 P1 Re1 117.30(12)
C1 P1 Re1 116.61(13)
C26 S1 C25 90.1(2)
C2 C1 C6 117.7(4)
C2 C1 P1 122.0(3)
C6 C1 P1 120.3(3)
C3 C2 C1 120.5(4)
C3 C2 H2 119.7
C1 C2 H2 119.7
C2 C3 C4 120.6(5)
C2 C3 H3 119.7
C4 C3 H3 119.7
C5 C4 C3 120.1(4)
C5 C4 H4 119.9
C3 C4 H4 119.9
C4 C5 C6 119.2(4)
C4 C5 H5 120.4
C6 C5 H5 120.4
C5 C6 C1 121.9(4)
C5 C6 H6 119.1
C1 C6 H6 119.1
C8 C7 C12 117.7(4)
C8 C7 P1 124.7(3)
C12 C7 P1 117.4(3)
C9 C8 C7 121.0(4)
C9 C8 H8 119.5
C7 C8 H8 119.5
C8 C9 C10 120.3(5)
C8 C9 H9 119.8
C10 C9 H9 119.8
C11 C10 C9 120.1(4)
C11 C10 H10 119.9
C9 C10 H10 119.9
C10 C11 C12 119.5(4)
C10 C11 H11 120.3
C12 C11 H11 120.3
C11 C12 C7 121.3(4)
C11 C12 H12 119.3
C7 C12 H12 119.3
C18 C13 C14 118.8(4)
C18 C13 P1 121.4(3)
C14 C13 P1 119.7(3)
C15 C14 C13 120.2(4)
C15 C14 H14 119.9
C13 C14 H14 119.9
C16 C15 C14 120.3(5)
C16 C15 H15 119.8
C14 C15 H15 119.8
C17 C16 C15 119.7(5)
C17 C16 H16 120.2
C15 C16 H16 120.2
C16 C17 C18 121.3(5)
C16 C17 H17 119.3
C18 C17 H17 119.3
C17 C18 C13 119.6(5)
C17 C18 H18 120.2
C13 C18 H18 120.2
C30 C31 C26 119.2(4)
C30 C31 N1 127.1(4)
C26 C31 N1 113.6(4)
C29 C30 C31 119.0(4)
C29 C30 H30 120.5
C31 C30 H30 120.5
C30 C29 C28 121.1(4)
C30 C29 H29 119.5
C28 C29 H29 119.5
C27 C28 C29 121.3(4)
C27 C28 H28 119.4
C29 C28 H28 119.4
C28 C27 C26 117.9(4)
C28 C27 H27 121.1
C26 C27 H27 121.1
C31 C26 C27 121.3(4)
C31 C26 S1 110.4(3)
C27 C26 S1 128.3(4)
N1 C25 C24 126.5(4)
N1 C25 S1 114.2(3)
C24 C25 S1 119.1(3)
C23 C24 C19 118.4(4)
C23 C24 C25 120.3(4)
C19 C24 C25 120.9(4)
C22 C23 C24 122.3(5)
C22 C23 H23 118.8
C24 C23 H23 118.8
C23 C22 C21 119.0(4)
C23 C22 H22 120.5
C21 C22 H22 120.5
C20 C21 C22 120.5(4)
C20 C21 H21 119.7
C22 C21 H21 119.7
C21 C20 C19 122.4(5)
C21 C20 H20 118.8
C19 C20 H20 118.8
O1 C19 C20 119.8(4)
O1 C19 C24 122.8(4)
C20 C19 C24 117.3(4)
N2 C32 C37 119.9(4)
N2 C32 C33 120.4(3)
C37 C32 C33 119.6(4)
C34 C33 C32 119.8(4)
C34 C33 H33 120.1
C32 C33 H33 120.1
C33 C34 C35 121.0(4)
C33 C34 H34 119.5
C35 C34 H34 119.5
C36 C35 C34 118.3(4)
C36 C35 C38 120.8(4)
C34 C35 C38 120.9(4)
C35 C36 C37 122.0(4)
C35 C36 H36 119.0
C37 C36 H36 119.0
C36 C37 C32 119.2(4)
C36 C37 H37 120.4
C32 C37 H37 120.4
C35 C38 H38A 109.5
C35 C38 H38B 109.5
H38A C38 H38B 109.5
C35 C38 H38C 109.5
H38A C38 H38C 109.5
H38B C38 H38C 109.5

loop_
_geom_bond_atom_site_label_1
_geom_bond_atom_site_label_2
_geom_bond_distance
Re1 N2 1.725(3)
Re1 O1 2.016(3)
Re1 N1 2.186(3)
Re1 P1 2.4431(10)
Re1 Br1 2.5430(4)
Re1 Br2 2.5732(4)
N1 C25 1.314(5)
N1 C31 1.407(5)
N2 C32 1.381(5)
O1 C19 1.285(5)
P1 C13 1.814(4)
P1 C7 1.833(4)
P1 C1 1.833(4)
S1 C26 1.720(5)
S1 C25 1.741(4)
C1 C2 1.386(6)
C1 C6 1.388(5)
C2 C3 1.368(6)
C2 H2 0.9300
C3 C4 1.379(6)
C3 H3 0.9300
C4 C5 1.363(6)
C4 H4 0.9300
C5 C6 1.378(6)
C5 H5 0.9300
C6 H6 0.9300
C7 C8 1.386(6)
C7 C12 1.391(5)
C8 C9 1.370(6)
C8 H8 0.9300
C9 C10 1.380(7)
C9 H9 0.9300
C10 C11 1.365(7)
C10 H10 0.9300
C11 C12 1.386(6)
C11 H11 0.9300
C12 H12 0.9300
C13 C18 1.388(6)
C13 C14 1.389(6)
C14 C15 1.382(6)
C14 H14 0.9300
C15 C16 1.370(7)
C15 H15 0.9300
C16 C17 1.357(8)
C16 H16 0.9300
C17 C18 1.383(6)
C17 H17 0.9300
C18 H18 0.9300
C31 C30 1.390(6)
C31 C26 1.393(6)
C30 C29 1.370(6)
C30 H30 0.9300
C29 C28 1.381(6)
C29 H29 0.9300
C28 C27 1.367(7)
C28 H28 0.9300
C27 C26 1.394(6)
C27 H27 0.9300
C25 C24 1.455(6)
C24 C23 1.418(6)
C24 C19 1.430(6)
C23 C22 1.349(6)
C23 H23 0.9300
C22 C21 1.395(7)
C22 H22 0.9300
C21 C20 1.368(6)
C21 H21 0.9300
C20 C19 1.392(6)
C20 H20 0.9300
C32 C37 1.390(5)
C32 C33 1.392(5)
C33 C34 1.378(6)
C33 H33 0.9300
C34 C35 1.387(6)
C34 H34 0.9300
C35 C36 1.377(6)
C35 C38 1.505(6)
C36 C37 1.377(6)
C36 H36 0.9300
C37 H37 0.9300
C38 H38A 0.9600
C38 H38B 0.9600
C38 H38C 0.9600

loop_
_geom_hbond_atom_site_label_D
_geom_hbond_atom_site_label_H
_geom_hbond_atom_site_label_A
_geom_hbond_distance_DH
_geom_hbond_distance_HA
_geom_hbond_distance_DA
_geom_hbond_angle_DHA
C2 H2 Br2 0.93 2.80 3.629(5) 148.7
C30 H30 N2 0.93 2.47 3.025(5) 118.6
C23 H23 S1 0.93 2.60 3.031(5) 108.5
